data_9007448
loop_
_publ_author_name
'McCullough, J. D.'
'Trueblood, K. N.'

_publ_section_title
;
 The crystal structure of baddeleyite (monoclinic ZrO2)
;
_journal_name_full 'Acta Crystallographica'
_journal_page_first 507
_journal_page_last 511
_journal_paper_doi 10.1107/S0365110X59001530
_journal_volume 12
_journal_year 1959
_chemical_formula_sum 'O2 Zr'
_chemical_name_mineral Baddeleyite
_space_group_IT_number 14
_symmetry_space_group_name_Hall '-P 2ybc'
_symmetry_space_group_name_H-M 'P 1 21/c 1'
_cell_angle_alpha 90
_cell_angle_beta 99.25
_cell_angle_gamma 90
_cell_length_a 5.169
_cell_length_b 5.232
_cell_length_c 5.341
_cell_formula_units_Z 4
_cell_volume 142.565
_database_code_amcsd 0009231
_exptl_crystal_density_diffrn 5.741
_cod_original_formula_sum 'Zr O2'
_cod_database_code 9007448

loop_
_space_group_symop_operation_xyz
x,y,z
x,1/2-y,1/2+z
-x,1/2+y,1/2-z
-x,-y,-z

loop_
_atom_site_label
_atom_site_fract_x
_atom_site_fract_y
_atom_site_fract_z
_atom_site_U_iso_or_equiv
Zr 0.27580 0.04040 0.20890 0.01267
O1 0.06900 0.34200 0.34500 0.02533
O2 0.45100 0.75800 0.47900 0.01773

loop_
_cod_related_entry_id
_cod_related_entry_database
_cod_related_entry_code
1 ChemSpider 4955305
2 AMCSD 0009231
